data_1514972
loop_
_publ_author_name
'Wei, Siping'
'Li, Xiyu'
'Yang, Zhuang'
'Lan, Jingbo'
'Gao, Ge'
'Xue, Ying'
'You, Jingsong'

_publ_section_title
;
 Ligand-switching and counteranion-induced hierarchical self-assembly of
 silver-NHC complexes
;
_journal_issue 2
_journal_name_full 'Chemical Science'
_journal_page_first 359
_journal_paper_doi 10.1039/c1sc00615k
_journal_volume 3
_journal_year 2012
_chemical_absolute_configuration ad
_chemical_formula_moiety '3(C30 H28 Ag N6 O2), 9(B0.3333 F1.3333)'
_chemical_formula_sum 'C90 H84 Ag3 B3 F12 N18 O6'
_chemical_formula_weight 2097.79
_space_group_crystal_system hexagonal
_space_group_IT_number 173
_space_group_name_Hall 'P 6c'
_space_group_name_H-M_alt 'P 63'
_symmetry_space_group_name_Hall 'P 6c'
_symmetry_space_group_name_H-M 'P 63'
_atom_sites_solution_hydrogens geom
_atom_sites_solution_primary direct
_atom_sites_solution_secondary difmap
_audit_creation_date 2011-03-06
_audit_creation_method
;
Olex2 1.1
(compiled 2011.01.21 svn.r1625, GUI svn.r3464)
;
_cell_angle_alpha 90.00
_cell_angle_beta 90.00
_cell_angle_gamma 120.00
_cell_formula_units_Z 2
_cell_length_a 17.3399(3)
_cell_length_b 17.3399(3)
_cell_length_c 18.6738(3)
_cell_measurement_reflns_used 8711
_cell_measurement_temperature 567.3
_cell_measurement_theta_max 28.8906
_cell_measurement_theta_min 3.2
_cell_volume 4862.47(14)
_computing_cell_refinement
;
CrysAlisPro, Oxford Diffraction Ltd.,
Version 1.171.33.66 (release 28-04-2010 CrysAlis171 .NET)
(compiled Apr 28 2010,14:27:37)
;
_computing_data_collection
;
CrysAlisPro, Oxford Diffraction Ltd.,
Version 1.171.33.66 (release 28-04-2010 CrysAlis171 .NET)
(compiled Apr 28 2010,14:27:37)
;
_computing_data_reduction
;
CrysAlisPro, Oxford Diffraction Ltd.,
Version 1.171.33.66 (release 28-04-2010 CrysAlis171 .NET)
(compiled Apr 28 2010,14:27:37)
;
_computing_molecular_graphics
;
O. V. Dolomanov, L. J. Bourhis, R. J. Gildea, J. A. K. Howard and H. Puschmann,
OLEX2: a complete structure solution, refinement and analysis program.
J. Appl. Cryst. (2009). 42, 339-341.
;
_computing_publication_material
;
O. V. Dolomanov, L. J. Bourhis, R. J. Gildea, J. A. K. Howard and H. Puschmann,
OLEX2: a complete structure solution, refinement and analysis program.
J. Appl. Cryst. (2009). 42, 339-341.
;
_computing_structure_refinement 'SHELXL-97 (Sheldrick, 1997)'
_computing_structure_solution 'A short history of SHELX (Sheldrick, 2007)'
_diffrn_ambient_temperature 567.3
_diffrn_detector_area_resol_mean 16.0874
_diffrn_measured_fraction_theta_full 0.998
_diffrn_measured_fraction_theta_max 0.998
_diffrn_measurement_details
;
1 omega 34.00 101.20 0.8000 3.0000
omega____ theta____ kappa____ phi______ frames
- 22.7314 179.0000 -60.0000 84

2 omega -37.00 27.00 0.8000 3.0000
omega____ theta____ kappa____ phi______ frames
- 22.7314 -38.0000 -30.0000 80

3 omega -21.00 8.60 0.8000 3.0000
omega____ theta____ kappa____ phi______ frames
- -19.8407 -104.0000 35.0000 37
;
_diffrn_measurement_device_type 'Xcalibur, Eos'
_diffrn_measurement_method '\w scans'
_diffrn_orient_matrix_UB_11 0.0033221
_diffrn_orient_matrix_UB_12 0.0416843
_diffrn_orient_matrix_UB_13 -0.0073543
_diffrn_orient_matrix_UB_21 -0.0452539
_diffrn_orient_matrix_UB_22 -0.0221232
_diffrn_orient_matrix_UB_23 -0.0108662
_diffrn_orient_matrix_UB_31 -0.0131344
_diffrn_orient_matrix_UB_32 0.001846
_diffrn_orient_matrix_UB_33 0.0356461
_diffrn_radiation_monochromator graphite
_diffrn_radiation_type 'Mo K\a'
_diffrn_radiation_wavelength 0.7107
_diffrn_reflns_av_R_equivalents 0.0162
_diffrn_reflns_av_unetI/netI 0.0322
_diffrn_reflns_limit_h_max 20
_diffrn_reflns_limit_h_min -19
_diffrn_reflns_limit_k_max 21
_diffrn_reflns_limit_k_min -21
_diffrn_reflns_limit_l_max 23
_diffrn_reflns_limit_l_min -22
_diffrn_reflns_number 13681
_diffrn_reflns_theta_full 26.37
_diffrn_reflns_theta_max 26.37
_diffrn_reflns_theta_min 3.21
_diffrn_source 'fine-focus sealed tube'
_exptl_absorpt_coefficient_mu 0.681
_exptl_absorpt_correction_T_max 1.0
_exptl_absorpt_correction_T_min 0.96443
_exptl_absorpt_correction_type multi-scan
_exptl_absorpt_process_details
;
CrysAlisPro, Oxford Diffraction Ltd.,
Version 1.171.33.66 (release 28-04-2010 CrysAlis171 .NET)
(compiled Apr 28 2010,14:27:37)
Empirical absorption correction using spherical harmonics,
implemented in SCALE3 ABSPACK scaling algorithm.
;
_exptl_crystal_colour colourless
_exptl_crystal_density_diffrn 1.433
_exptl_crystal_density_method 'not measured'
_exptl_crystal_description block
_exptl_crystal_F_000 2124
_exptl_crystal_size_max 0.32
_exptl_crystal_size_mid 0.28
_exptl_crystal_size_min 0.24
_refine_diff_density_max 0.928
_refine_diff_density_min -0.427
_refine_diff_density_rms 0.100
_refine_ls_abs_structure_details 'Flack H D (1983), Acta Cryst. A39, 876-881'
_refine_ls_abs_structure_Flack -0.04(3)
_refine_ls_extinction_method none
_refine_ls_goodness_of_fit_ref 1.027
_refine_ls_hydrogen_treatment constr
_refine_ls_matrix_type full
_refine_ls_number_parameters 397
_refine_ls_number_reflns 6407
_refine_ls_number_restraints 1
_refine_ls_restrained_S_all 1.027
_refine_ls_R_factor_all 0.0476
_refine_ls_R_factor_gt 0.0363
_refine_ls_shift/su_max 0.000
_refine_ls_shift/su_mean 0.000
_refine_ls_structure_factor_coef Fsqd
_refine_ls_weighting_details
;
calc w=1/[\s^2^(Fo^2^)+(0.0787P)^2^+0.0000P] where P=(Fo^2^+2Fc^2^)/3
;
_refine_ls_weighting_scheme calc
_refine_ls_wR_factor_gt 0.1120
_refine_ls_wR_factor_ref 0.1156
_reflns_number_gt 5190
_reflns_number_total 6407
_reflns_threshold_expression >2sigma(I)
_cod_data_source_file c1sc00615k.txt
_cod_data_source_block 20100728_S2_HP2_2
_cod_original_cell_volume 4862.46(14)
_cod_database_code 1514972

loop_
_space_group_symop_id
_space_group_symop_operation_xyz
1 'x, y, z'
2 'x-y, x, z+1/2'
3 '-y, x-y, z'
4 '-x, -y, z+1/2'
5 '-x+y, -x, z'
6 'y, -x+y, z+1/2'

loop_
_atom_site_label
_atom_site_type_symbol
_atom_site_fract_x
_atom_site_fract_y
_atom_site_fract_z
_atom_site_U_iso_or_equiv
_atom_site_adp_type
_atom_site_occupancy
_atom_site_symmetry_multiplicity
_atom_site_calc_flag
_atom_site_refinement_flags
Ag1 Ag -0.457537(19) -0.293460(18) -0.50582(3) 0.03399(11) Uani 1 1 d .
F1 F -0.6667 -0.3333 -0.7402(8) 0.181(5) Uani 1 3 d S
F2 F -0.6691(3) -0.4090(2) -0.6472(3) 0.0925(14) Uani 1 1 d .
F3 F -0.6667 -0.3333 -0.4737(5) 0.153(4) Uani 1 3 d S
F4 F -0.6327(3) -0.3850(3) -0.3835(3) 0.0976(16) Uani 1 1 d .
F5 F -0.6667 -0.3333 -0.1615(14) 0.249(8) Uani 1 3 d S
F6 F -0.6380(8) -0.3894(7) -0.0925(7) 0.242(5) Uani 1 1 d .
O1 O -0.4129(3) -0.2877(2) -0.8075(2) 0.0548(11) Uani 1 1 d .
O2 O -0.8341(3) -0.5610(4) -0.1996(3) 0.0629(14) Uani 1 1 d .
N1 N -0.4631(2) -0.3297(3) -0.6681(2) 0.0307(9) Uani 1 1 d .
N2 N -0.5281(2) -0.4515(2) -0.61373(17) 0.0315(8) Uani 1 1 d .
N3 N -0.5340(3) -0.4739(3) -0.68614(19) 0.0379(9) Uani 1 1 d .
N4 N -0.8085(3) -0.5631(3) -0.34439(18) 0.0338(9) Uani 1 1 d .
N5 N -0.7152(2) -0.5788(2) -0.40410(17) 0.0304(8) Uani 1 1 d .
N6 N -0.6915(3) -0.5808(3) -0.33336(18) 0.0414(9) Uani 1 1 d .
C1 C -0.2517(5) -0.0483(5) -0.6308(4) 0.084(2) Uani 1 1 d .
H1 H -0.2949 -0.0702 -0.5951 0.101 Uiso 1 1 calc R
C2 C -0.1949(6) 0.0411(6) -0.6347(6) 0.120(4) Uani 1 1 d .
H2 H -0.2003 0.0790 -0.6025 0.144 Uiso 1 1 calc R
C3 C -0.1318(6) 0.0743(5) -0.6843(8) 0.131(5) Uani 1 1 d .
H3 H -0.0917 0.1352 -0.6855 0.157 Uiso 1 1 calc R
C4 C -0.1254(5) 0.0208(6) -0.7326(5) 0.097(3) Uani 1 1 d .
H4 H -0.0802 0.0442 -0.7667 0.116 Uiso 1 1 calc R
C5 C -0.1884(4) -0.0725(4) -0.7318(4) 0.0691(18) Uani 1 1 d .
H5 H -0.1887 -0.1092 -0.7682 0.083 Uiso 1 1 calc R
C6 C -0.2480(3) -0.1070(4) -0.6770(3) 0.0523(13) Uani 1 1 d .
C7 C -0.3097(3) -0.2063(3) -0.6717(3) 0.0509(13) Uani 1 1 d .
H7A H -0.3058 -0.2258 -0.6239 0.061 Uiso 1 1 calc R
H7B H -0.2901 -0.2359 -0.7052 0.061 Uiso 1 1 calc R
C8 C -0.4067(3) -0.2346(3) -0.6877(2) 0.0343(10) Uani 1 1 d .
H8 H -0.4240 -0.1989 -0.6583 0.041 Uiso 1 1 calc R
C9 C -0.4250(3) -0.2258(3) -0.7652(2) 0.0451(12) Uani 1 1 d .
H9B H -0.4856 -0.2374 -0.7704 0.054 Uiso 1 1 calc R
H9A H -0.3848 -0.1656 -0.7815 0.054 Uiso 1 1 calc R
C10 C -0.4806(4) -0.3756(4) -0.7953(2) 0.0495(13) Uani 1 1 d .
H10A H -0.4654 -0.4161 -0.8188 0.059 Uiso 1 1 calc R
H10B H -0.5357 -0.3844 -0.8161 0.059 Uiso 1 1 calc R
C11 C -0.4941(3) -0.3965(3) -0.7172(2) 0.0360(10) Uani 1 1 d .
C12 C -0.4851(3) -0.3645(3) -0.6018(2) 0.0311(9) Uani 1 1 d .
C13 C -0.5673(3) -0.5211(3) -0.5618(2) 0.0288(8) Uani 1 1 d .
C14 C -0.5451(3) -0.5864(3) -0.5606(3) 0.0416(11) Uani 1 1 d .
H14 H -0.5065 -0.5870 -0.5948 0.050 Uiso 1 1 calc R
C15 C -0.5807(3) -0.6522(3) -0.5079(4) 0.0415(9) Uani 1 1 d .
H15 H -0.5673 -0.6979 -0.5074 0.050 Uiso 1 1 calc R
C16 C -0.6372(3) -0.6484(3) -0.4554(2) 0.0364(10) Uani 1 1 d .
H16 H -0.6596 -0.6902 -0.4187 0.044 Uiso 1 1 calc R
C17 C -0.6586(3) -0.5825(3) -0.4591(2) 0.0316(9) Uani 1 1 d .
C18 C -0.6243(2) -0.5165(2) -0.5106(3) 0.0295(8) Uani 1 1 d .
H18 H -0.6383 -0.4713 -0.5114 0.035 Uiso 1 1 calc R
C19 C -0.7840(3) -0.5668(3) -0.4123(2) 0.0319(9) Uani 1 1 d .
C20 C -0.7508(3) -0.5692(3) -0.2984(2) 0.0403(11) Uani 1 1 d .
C21 C -0.7537(4) -0.5570(5) -0.2196(2) 0.0604(16) Uani 1 1 d .
H21B H -0.7483 -0.6031 -0.1946 0.073 Uiso 1 1 calc R
H21A H -0.7038 -0.4998 -0.2057 0.073 Uiso 1 1 calc R
C22 C -0.8495(4) -0.5052(4) -0.2450(3) 0.0544(14) Uani 1 1 d .
H22A H -0.7952 -0.4483 -0.2499 0.065 Uiso 1 1 calc R
H22B H -0.8945 -0.4945 -0.2239 0.065 Uiso 1 1 calc R
C23 C -0.8810(4) -0.5482(4) -0.3198(3) 0.0397(12) Uani 1 1 d .
H23 H -0.8855 -0.5060 -0.3519 0.048 Uiso 1 1 calc R
C24 C -0.9697(3) -0.6343(4) -0.3172(3) 0.0516(13) Uani 1 1 d .
H24A H -0.9616 -0.6785 -0.2919 0.062 Uiso 1 1 calc R
H24B H -1.0112 -0.6240 -0.2897 0.062 Uiso 1 1 calc R
C25 C -1.0102(3) -0.6712(3) -0.3877(3) 0.0455(12) Uani 1 1 d .
C26 C -1.0066(5) -0.7406(4) -0.4176(4) 0.0757(19) Uani 1 1 d .
H26 H -0.9787 -0.7669 -0.3936 0.091 Uiso 1 1 calc R
C27 C -1.0466(6) -0.7734(5) -0.4875(4) 0.098(3) Uani 1 1 d .
H27 H -1.0411 -0.8185 -0.5096 0.117 Uiso 1 1 calc R
C28 C -1.0895(5) -0.7404(5) -0.5189(5) 0.098(3) Uani 1 1 d .
H28 H -1.1186 -0.7652 -0.5618 0.118 Uiso 1 1 calc R
C29 C -1.0934(5) -0.6730(5) -0.4922(4) 0.085(2) Uani 1 1 d .
H29 H -1.1229 -0.6494 -0.5176 0.102 Uiso 1 1 calc R
C30 C -1.0554(5) -0.6361(5) -0.4281(4) 0.0734(18) Uani 1 1 d .
H30 H -1.0589 -0.5878 -0.4105 0.088 Uiso 1 1 calc R
B1 B -0.6667 -0.3333 -0.6708(12) 0.077(5) Uani 1 3 d S
B2 B -0.6667 -0.3333 -0.3978(6) 0.045(2) Uani 1 3 d S
B3 B -0.6667 -0.3333 -0.0877(12) 0.099(6) Uani 1 3 d S

loop_
_atom_site_aniso_label
_atom_site_aniso_U_11
_atom_site_aniso_U_22
_atom_site_aniso_U_33
_atom_site_aniso_U_23
_atom_site_aniso_U_13
_atom_site_aniso_U_12
Ag1 0.04450(19) 0.03121(16) 0.02533(15) -0.00348(19) -0.0003(2) 0.01823(13)
F1 0.202(9) 0.202(9) 0.140(10) 0.000 0.000 0.101(5)
F2 0.054(2) 0.039(2) 0.187(5) -0.001(2) -0.012(3) 0.0249(18)
F3 0.185(7) 0.185(7) 0.089(7) 0.000 0.000 0.092(3)
F4 0.058(2) 0.049(2) 0.188(5) -0.009(3) -0.033(3) 0.0288(19)
F5 0.227(12) 0.227(12) 0.29(3) 0.000 0.000 0.113(6)
F6 0.294(12) 0.240(10) 0.309(13) 0.036(9) -0.017(9) 0.221(10)
O1 0.074(3) 0.046(2) 0.035(2) 0.0068(15) 0.021(2) 0.023(2)
O2 0.060(3) 0.086(3) 0.029(2) -0.001(2) 0.0105(18) 0.027(2)
N1 0.030(2) 0.028(2) 0.033(2) -0.0022(16) 0.0043(15) 0.0137(16)
N2 0.038(2) 0.032(2) 0.0243(17) -0.0052(14) 0.0032(14) 0.0174(17)
N3 0.054(2) 0.039(2) 0.0261(18) -0.0031(15) 0.0056(16) 0.027(2)
N4 0.034(2) 0.043(2) 0.023(2) 0.0014(15) 0.0036(15) 0.0174(19)
N5 0.035(2) 0.039(2) 0.0205(16) 0.0060(14) 0.0043(14) 0.0209(17)
N6 0.043(2) 0.055(3) 0.0251(18) 0.0039(16) -0.0023(15) 0.023(2)
C1 0.067(4) 0.062(4) 0.092(5) -0.011(4) 0.014(4) 0.007(4)
C2 0.073(5) 0.064(5) 0.180(10) -0.053(6) 0.019(6) 0.002(4)
C3 0.053(5) 0.035(4) 0.280(15) -0.005(6) -0.015(7) 0.003(4)
C4 0.044(4) 0.077(6) 0.155(8) 0.023(5) 0.023(4) 0.020(4)
C5 0.043(3) 0.049(3) 0.111(5) 0.019(3) 0.017(3) 0.019(3)
C6 0.030(3) 0.045(3) 0.077(4) -0.003(3) -0.002(2) 0.015(2)
C7 0.045(3) 0.041(3) 0.067(3) 0.011(2) 0.008(2) 0.022(2)
C8 0.033(3) 0.030(2) 0.037(2) 0.0008(19) 0.0071(19) 0.014(2)
C9 0.059(3) 0.038(3) 0.035(3) 0.001(2) 0.006(2) 0.022(2)
C10 0.067(4) 0.043(3) 0.029(3) 0.000(2) 0.011(2) 0.020(3)
C11 0.041(3) 0.037(3) 0.031(2) -0.0026(19) 0.0078(18) 0.021(2)
C12 0.033(2) 0.032(2) 0.030(2) -0.0012(17) 0.0025(17) 0.018(2)
C13 0.035(2) 0.028(2) 0.0237(19) -0.0053(16) -0.0008(16) 0.0157(18)
C14 0.051(3) 0.046(3) 0.038(2) -0.007(2) 0.005(2) 0.032(2)
C15 0.061(3) 0.045(2) 0.036(2) 0.004(3) -0.004(3) 0.039(2)
C16 0.046(3) 0.031(2) 0.036(2) 0.0029(18) 0.001(2) 0.022(2)
C17 0.034(2) 0.040(2) 0.0211(18) 0.0003(17) -0.0006(16) 0.019(2)
C18 0.0334(19) 0.0345(19) 0.028(2) 0.003(2) 0.000(2) 0.0223(16)
C19 0.032(2) 0.032(2) 0.027(2) 0.0024(16) 0.0038(17) 0.0116(19)
C20 0.042(3) 0.044(3) 0.028(2) 0.0049(18) 0.0009(19) 0.017(2)
C21 0.049(3) 0.095(5) 0.026(2) 0.003(3) -0.001(2) 0.027(3)
C22 0.048(3) 0.070(4) 0.039(3) -0.013(3) 0.009(2) 0.024(3)
C23 0.035(3) 0.046(3) 0.036(3) -0.002(2) 0.008(2) 0.019(2)
C24 0.042(3) 0.058(3) 0.046(3) -0.003(2) 0.009(2) 0.018(3)
C25 0.034(3) 0.042(3) 0.048(3) 0.003(2) 0.009(2) 0.009(2)
C26 0.101(5) 0.058(4) 0.070(4) -0.015(3) -0.021(4) 0.040(4)
C27 0.123(7) 0.064(5) 0.094(7) -0.027(4) -0.024(5) 0.038(5)
C28 0.095(6) 0.060(4) 0.089(7) -0.006(4) -0.035(5) 0.001(4)
C29 0.080(5) 0.083(5) 0.082(6) 0.002(4) -0.020(4) 0.033(4)
C30 0.068(4) 0.073(4) 0.081(4) -0.013(3) -0.017(3) 0.036(4)
B1 0.038(4) 0.038(4) 0.155(17) 0.000 0.000 0.019(2)
B2 0.039(4) 0.039(4) 0.059(6) 0.000 0.000 0.0193(18)
B3 0.104(10) 0.104(10) 0.091(13) 0.000 0.000 0.052(5)

loop_
_atom_type_symbol
_atom_type_description
_atom_type_scat_dispersion_real
_atom_type_scat_dispersion_imag
_atom_type_scat_source
C C 0.0033 0.0016 'International Tables Vol C Tables 4.2.6.8 and 6.1.1.4'
H H 0.0000 0.0000 'International Tables Vol C Tables 4.2.6.8 and 6.1.1.4'
O O 0.0106 0.0060 'International Tables Vol C Tables 4.2.6.8 and 6.1.1.4'
N N 0.0061 0.0033 'International Tables Vol C Tables 4.2.6.8 and 6.1.1.4'
B B 0.0013 0.0007 'International Tables Vol C Tables 4.2.6.8 and 6.1.1.4'
F F 0.0171 0.0103 'International Tables Vol C Tables 4.2.6.8 and 6.1.1.4'
Ag Ag -0.8971 1.1015 'International Tables Vol C Tables 4.2.6.8 and 6.1.1.4'

loop_
_geom_angle_atom_site_label_1
_geom_angle_atom_site_label_2
_geom_angle_atom_site_label_3
_geom_angle
_geom_angle_site_symmetry_1
_geom_angle_site_symmetry_3
C12 Ag1 C19 176.29(16) . 3_455
C10 O1 C9 111.7(4) . .
C22 O2 C21 109.3(4) . .
C11 N1 C8 122.7(4) . .
C12 N1 C8 127.4(4) . .
C12 N1 C11 109.7(4) . .
N3 N2 C13 119.0(3) . .
C12 N2 N3 113.6(3) . .
C12 N2 C13 127.4(3) . .
C11 N3 N2 102.6(4) . .
C19 N4 C20 109.2(4) . .
C19 N4 C23 128.1(4) . .
C20 N4 C23 122.6(4) . .
N6 N5 C17 117.4(3) . .
C19 N5 N6 114.6(3) . .
C19 N5 C17 127.8(3) . .
C20 N6 N5 101.9(4) . .
C2 C1 H1 118.7 . .
C2 C1 C6 122.7(7) . .
C6 C1 H1 118.7 . .
C1 C2 H2 119.9 . .
C3 C2 C1 120.2(8) . .
C3 C2 H2 119.9 . .
C2 C3 H3 119.8 . .
C2 C3 C4 120.4(7) . .
C4 C3 H3 119.8 . .
C3 C4 H4 120.1 . .
C3 C4 C5 119.8(8) . .
C5 C4 H4 120.1 . .
C4 C5 H5 120.4 . .
C6 C5 C4 119.2(7) . .
C6 C5 H5 120.4 . .
C1 C6 C5 117.2(6) . .
C1 C6 C7 122.7(5) . .
C5 C6 C7 120.0(5) . .
C6 C7 H7A 109.0 . .
C6 C7 H7B 109.0 . .
C6 C7 C8 113.1(4) . .
H7A C7 H7B 107.8 . .
C8 C7 H7A 109.0 . .
C8 C7 H7B 109.0 . .
N1 C8 C7 108.5(4) . .
N1 C8 H8 109.0 . .
N1 C8 C9 107.1(4) . .
C7 C8 H8 109.0 . .
C9 C8 C7 114.1(4) . .
C9 C8 H8 109.0 . .
O1 C9 C8 109.7(4) . .
O1 C9 H9B 109.7 . .
O1 C9 H9A 109.7 . .
C8 C9 H9B 109.7 . .
C8 C9 H9A 109.7 . .
H9B C9 H9A 108.2 . .
O1 C10 H10A 109.3 . .
O1 C10 H10B 109.3 . .
O1 C10 C11 111.5(4) . .
H10A C10 H10B 108.0 . .
C11 C10 H10A 109.3 . .
C11 C10 H10B 109.3 . .
N1 C11 C10 120.3(4) . .
N3 C11 N1 111.0(4) . .
N3 C11 C10 128.7(4) . .
N1 C12 Ag1 126.5(3) . .
N2 C12 Ag1 130.3(3) . .
N2 C12 N1 103.2(4) . .
C14 C13 N2 119.9(4) . .
C14 C13 C18 122.2(4) . .
C18 C13 N2 117.8(4) . .
C13 C14 H14 120.1 . .
C13 C14 C15 119.8(4) . .
C15 C14 H14 120.1 . .
C14 C15 H15 120.5 . .
C14 C15 C16 119.0(4) . .
C16 C15 H15 120.5 . .
C15 C16 H16 120.3 . .
C17 C16 C15 119.3(4) . .
C17 C16 H16 120.3 . .
C16 C17 N5 118.4(4) . .
C16 C17 C18 122.8(4) . .
C18 C17 N5 118.6(4) . .
C13 C18 H18 121.6 . .
C17 C18 C13 116.8(3) . .
C17 C18 H18 121.6 . .
N4 C19 Ag1 126.5(3) . 5_445
N5 C19 Ag1 129.8(3) . 5_445
N5 C19 N4 103.3(4) . .
N4 C20 C21 122.2(5) . .
N6 C20 N4 111.0(4) . .
N6 C20 C21 126.6(5) . .
O2 C21 C20 110.9(5) . .
O2 C21 H21B 109.5 . .
O2 C21 H21A 109.5 . .
C20 C21 H21B 109.5 . .
C20 C21 H21A 109.5 . .
H21B C21 H21A 108.1 . .
O2 C22 H22A 109.5 . .
O2 C22 H22B 109.5 . .
O2 C22 C23 110.7(5) . .
H22A C22 H22B 108.1 . .
C23 C22 H22A 109.5 . .
C23 C22 H22B 109.5 . .
N4 C23 C22 103.9(4) . .
N4 C23 H23 109.5 . .
N4 C23 C24 111.8(4) . .
C22 C23 H23 109.5 . .
C24 C23 C22 112.7(4) . .
C24 C23 H23 109.5 . .
C23 C24 H24A 108.5 . .
C23 C24 H24B 108.5 . .
H24A C24 H24B 107.5 . .
C25 C24 C23 115.3(4) . .
C25 C24 H24A 108.5 . .
C25 C24 H24B 108.5 . .
C26 C25 C24 121.9(6) . .
C26 C25 C30 116.2(6) . .
C30 C25 C24 121.9(5) . .
C25 C26 H26 120.2 . .
C25 C26 C27 119.5(7) . .
C27 C26 H26 120.2 . .
C26 C27 H27 119.9 . .
C28 C27 C26 120.2(8) . .
C28 C27 H27 119.9 . .
C27 C28 H28 119.1 . .
C27 C28 C29 121.8(9) . .
C29 C28 H28 119.1 . .
C28 C29 H29 119.1 . .
C28 C29 C30 121.9(8) . .
C30 C29 H29 119.1 . .
C25 C30 H30 119.9 . .
C29 C30 C25 120.3(7) . .
C29 C30 H30 119.9 . .
F1 B1 F2 108.9(9) . 5_445
F1 B1 F2 108.9(9) . .
F1 B1 F2 108.9(9) . 3_455
F2 B1 F2 110.1(9) 5_445 .
F2 B1 F2 110.1(9) 5_445 3_455
F2 B1 F2 110.1(9) 3_455 .
F4 B2 F3 101.7(6) 3_455 .
F4 B2 F3 101.7(6) 5_445 .
F4 B2 F3 101.7(6) . .
F4 B2 F4 116.0(4) 5_445 3_455
F4 B2 F4 116.0(4) 3_455 .
F4 B2 F4 116.0(4) 5_445 .
F6 B3 F5 86.1(11) . .
F6 B3 F5 86.1(11) 3_455 .
F6 B3 F5 86.1(11) 5_445 .
F6 B3 F6 119.5(3) 5_445 .
F6 B3 F6 119.5(3) 5_445 3_455
F6 B3 F6 119.5(3) 3_455 .

loop_
_geom_bond_atom_site_label_1
_geom_bond_atom_site_label_2
_geom_bond_distance
_geom_bond_site_symmetry_2
Ag1 C12 2.091(4) .
Ag1 C19 2.103(4) 3_455
F1 B1 1.30(2) .
F2 B1 1.364(8) .
F3 B2 1.417(14) .
F4 B2 1.323(5) .
F5 B3 1.38(2) .
F6 B3 1.297(8) .
O1 C9 1.432(6) .
O1 C10 1.400(6) .
O2 C21 1.412(7) .
O2 C22 1.408(9) .
N1 C8 1.482(7) .
N1 C11 1.360(6) .
N1 C12 1.345(6) .
N2 N3 1.397(5) .
N2 C12 1.326(6) .
N2 C13 1.427(5) .
N3 C11 1.300(6) .
N4 C19 1.349(5) .
N4 C20 1.362(6) .
N4 C23 1.478(7) .
N5 N6 1.389(5) .
N5 C17 1.443(5) .
N5 C19 1.319(6) .
N6 C20 1.315(6) .
C1 H1 0.9300 .
C1 C2 1.361(10) .
C1 C6 1.360(9) .
C2 H2 0.9300 .
C2 C3 1.325(15) .
C3 H3 0.9300 .
C3 C4 1.338(14) .
C4 H4 0.9300 .
C4 C5 1.429(10) .
C5 H5 0.9300 .
C5 C6 1.361(8) .
C6 C7 1.509(7) .
C7 H7A 0.9700 .
C7 H7B 0.9700 .
C7 C8 1.528(7) .
C8 H8 0.9800 .
C8 C9 1.506(7) .
C9 H9B 0.9700 .
C9 H9A 0.9700 .
C10 H10A 0.9700 .
C10 H10B 0.9700 .
C10 C11 1.493(6) .
C13 C14 1.367(6) .
C13 C18 1.405(6) .
C14 H14 0.9300 .
C14 C15 1.396(8) .
C15 H15 0.9300 .
C15 C16 1.409(8) .
C16 H16 0.9300 .
C16 C17 1.369(6) .
C17 C18 1.382(7) .
C18 H18 0.9300 .
C19 Ag1 2.103(4) 5_445
C20 C21 1.491(7) .
C21 H21B 0.9700 .
C21 H21A 0.9700 .
C22 H22A 0.9700 .
C22 H22B 0.9700 .
C22 C23 1.549(7) .
C23 H23 0.9800 .
C23 C24 1.516(8) .
C24 H24A 0.9700 .
C24 H24B 0.9700 .
C24 C25 1.479(7) .
C25 C26 1.355(9) .
C25 C30 1.424(9) .
C26 H26 0.9300 .
C26 C27 1.454(9) .
C27 H27 0.9300 .
C27 C28 1.286(11) .
C28 H28 0.9300 .
C28 C29 1.302(11) .
C29 H29 0.9300 .
C29 C30 1.362(10) .
C30 H30 0.9300 .
B1 F2 1.364(8) 3_455
B1 F2 1.364(8) 5_445
B2 F4 1.323(5) 5_445
B2 F4 1.323(5) 3_455
B3 F6 1.297(8) 5_445
B3 F6 1.297(8) 3_455

loop_
_geom_torsion_atom_site_label_1
_geom_torsion_atom_site_label_2
_geom_torsion_atom_site_label_3
_geom_torsion_atom_site_label_4
_geom_torsion
_geom_torsion_site_symmetry_1
_geom_torsion_site_symmetry_4
O1 C10 C11 N1 18.6(7) . .
O1 C10 C11 N3 -161.9(5) . .
O2 C22 C23 N4 -57.5(5) . .
O2 C22 C23 C24 63.6(6) . .
N1 C8 C9 O1 -53.5(5) . .
N2 N3 C11 N1 1.4(5) . .
N2 N3 C11 C10 -178.2(5) . .
N2 C13 C14 C15 177.2(4) . .
N2 C13 C18 C17 -177.3(4) . .
N3 N2 C12 Ag1 179.3(3) . .
N3 N2 C12 N1 0.4(5) . .
N3 N2 C13 C14 54.1(6) . .
N3 N2 C13 C18 -129.5(4) . .
N4 C20 C21 O2 14.4(8) . .
N4 C23 C24 C25 -72.7(6) . .
N5 N6 C20 N4 1.7(5) . .
N5 N6 C20 C21 -173.9(5) . .
N5 C17 C18 C13 178.0(4) . .
N6 N5 C17 C16 50.7(5) . .
N6 N5 C17 C18 -125.6(4) . .
N6 N5 C19 Ag1 171.3(3) . 5_445
N6 N5 C19 N4 -1.6(5) . .
N6 C20 C21 O2 -170.4(5) . .
C1 C2 C3 C4 2.5(18) . .
C1 C6 C7 C8 66.8(8) . .
C2 C1 C6 C5 -4.7(12) . .
C2 C1 C6 C7 178.6(8) . .
C2 C3 C4 C5 1.5(16) . .
C3 C4 C5 C6 -7.2(12) . .
C4 C5 C6 C1 8.5(10) . .
C4 C5 C6 C7 -174.7(6) . .
C5 C6 C7 C8 -109.9(6) . .
C6 C1 C2 C3 -0.9(17) . .
C6 C7 C8 N1 -169.7(4) . .
C6 C7 C8 C9 70.9(6) . .
C7 C8 C9 O1 66.7(5) . .
C8 N1 C11 N3 173.4(4) . .
C8 N1 C11 C10 -7.0(7) . .
C8 N1 C12 Ag1 7.1(6) . .
C8 N1 C12 N2 -173.9(4) . .
C9 O1 C10 C11 -50.0(7) . .
C10 O1 C9 C8 71.0(6) . .
C11 N1 C8 C7 -99.8(5) . .
C11 N1 C8 C9 23.9(6) . .
C11 N1 C12 Ag1 -178.5(3) . .
C11 N1 C12 N2 0.5(5) . .
C12 N1 C8 C7 73.9(6) . .
C12 N1 C8 C9 -162.4(4) . .
C12 N1 C11 N3 -1.3(5) . .
C12 N1 C11 C10 178.3(4) . .
C12 N2 N3 C11 -1.1(5) . .
C12 N2 C13 C14 -126.2(5) . .
C12 N2 C13 C18 50.2(6) . .
C13 N2 N3 C11 178.6(4) . .
C13 N2 C12 Ag1 -0.4(7) . .
C13 N2 C12 N1 -179.3(4) . .
C13 C14 C15 C16 -1.8(8) . .
C14 C13 C18 C17 -1.0(7) . .
C14 C15 C16 C17 2.6(8) . .
C15 C16 C17 N5 -178.8(4) . .
C15 C16 C17 C18 -2.7(7) . .
C16 C17 C18 C13 1.9(7) . .
C17 N5 N6 C20 175.1(4) . .
C17 N5 C19 Ag1 -3.3(6) . 5_445
C17 N5 C19 N4 -176.2(4) . .
C18 C13 C14 C15 1.0(7) . .
C19 Ag1 C12 N1 49(3) 3_455 .
C19 Ag1 C12 N2 -130(2) 3_455 .
C19 N4 C20 N6 -2.9(6) . .
C19 N4 C20 C21 173.0(5) . .
C19 N4 C23 C22 -152.7(5) . .
C19 N4 C23 C24 85.5(6) . .
C19 N5 N6 C20 0.0(5) . .
C19 N5 C17 C16 -134.9(5) . .
C19 N5 C17 C18 48.8(6) . .
C20 N4 C19 Ag1 -170.6(3) . 5_445
C20 N4 C19 N5 2.6(5) . .
C20 N4 C23 C22 22.4(6) . .
C20 N4 C23 C24 -99.4(5) . .
C21 O2 C22 C23 74.9(6) . .
C22 O2 C21 C20 -48.7(7) . .
C22 C23 C24 C25 170.8(5) . .
C23 N4 C19 Ag1 5.0(6) . 5_445
C23 N4 C19 N5 178.2(4) . .
C23 N4 C20 N6 -178.8(4) . .
C23 N4 C20 C21 -2.9(7) . .
C23 C24 C25 C26 102.1(7) . .
C23 C24 C25 C30 -78.1(7) . .
C24 C25 C26 C27 -179.2(6) . .
C24 C25 C30 C29 -178.7(6) . .
C25 C26 C27 C28 -4.0(12) . .
C26 C25 C30 C29 1.2(10) . .
C26 C27 C28 C29 5.0(14) . .
C27 C28 C29 C30 -2.8(14) . .
C28 C29 C30 C25 -0.4(12) . .
C30 C25 C26 C27 0.9(10) . .
